data_2239090
loop_
_publ_author_name
'Mague, Joel T.'
'Akkurt, Mehmet'
'Mohamed, Shaaban K.'
'Mohamed, Asmaa H.'
'Albayati, Mustafa R.'

_publ_section_title
;
 3,6-Dichloro-9-(prop-2-yn-1-yl)-9<i>H</i>-carbazole
;
_journal_coeditor_code LH5674
_journal_issue 1
_journal_name_full 'Acta Crystallographica Section E'
_journal_page_first o27
_journal_paper_doi 10.1107/S1600536813032777
_journal_volume 70
_journal_year 2014
_chemical_formula_iupac 'C15 H9 Cl2 N'
_chemical_formula_moiety 'C15 H9 Cl2 N'
_chemical_formula_sum 'C15 H9 Cl2 N'
_chemical_formula_weight 274.13
_chemical_name_systematic
;
3,6-Dichloro-9-(prop-2-yn-1-yl)-9<i>H</i>-carbazole
;
_space_group_IT_number 19
_symmetry_cell_setting orthorhombic
_symmetry_space_group_name_Hall 'P 2ac 2ab'
_symmetry_space_group_name_H-M 'P 21 21 21'
_atom_sites_solution_hydrogens geom
_cell_angle_alpha 90
_cell_angle_beta 90
_cell_angle_gamma 90
_cell_formula_units_Z 4
_cell_length_a 3.98250(10)
_cell_length_b 11.1705(4)
_cell_length_c 27.4417(9)
_cell_measurement_reflns_used 9151
_cell_measurement_temperature 100(2)
_cell_measurement_theta_max 68.0428
_cell_measurement_theta_min 4.2732
_cell_volume 1220.79(7)
_computing_cell_refinement 'SAINT (Bruker, 2013)'
_computing_data_collection 'APEX2 (Bruker, 2013)'
_computing_data_reduction 'SAINT (Bruker, 2013)'
_computing_molecular_graphics 'ORTEP-3 for Windows (Farrugia, 2012)'
_computing_publication_material 'WinGX (Farrugia, 2012) and PLATON (Spek, 2009)'
_computing_structure_refinement 'SHELXL2013 (Sheldrick, 2008)'
_computing_structure_solution '<i>SHELXT</i> (Sheldrick, 2008)'
_diffrn_ambient_temperature 100(2)
_diffrn_detector_area_resol_mean 10.4167
_diffrn_measured_fraction_theta_full 1.000
_diffrn_measured_fraction_theta_max 1.000
_diffrn_measurement_device_type 'Bruker D8 VENTURE PHOTON 100 CMOS'
_diffrn_measurement_method '\w scans'
_diffrn_radiation_monochromator mirror
_diffrn_radiation_type CuK\a
_diffrn_radiation_wavelength 1.54178
_diffrn_reflns_av_R_equivalents 0.0879
_diffrn_reflns_av_sigmaI/netI 0.0466
_diffrn_reflns_limit_h_max 4
_diffrn_reflns_limit_h_min -4
_diffrn_reflns_limit_k_max 13
_diffrn_reflns_limit_k_min -13
_diffrn_reflns_limit_l_max 33
_diffrn_reflns_limit_l_min -32
_diffrn_reflns_number 10712
_diffrn_reflns_reduction_process
;
;
_diffrn_reflns_theta_full 68.12
_diffrn_reflns_theta_max 68.12
_diffrn_reflns_theta_min 3.22
_exptl_absorpt_coefficient_mu 4.590
_exptl_absorpt_correction_T_max 0.91
_exptl_absorpt_correction_T_min 0.74
_exptl_absorpt_correction_type multi-scan
_exptl_absorpt_process_details '(<i>SADABS</i>; Bruker, 2013)'
_exptl_crystal_colour colourless
_exptl_crystal_density_diffrn 1.492
_exptl_crystal_density_method 'Not Measured'
_exptl_crystal_description column
_exptl_crystal_F_000 560
_exptl_crystal_size_max 0.180
_exptl_crystal_size_mid 0.050
_exptl_crystal_size_min 0.020
_refine_diff_density_max 0.222
_refine_diff_density_min -0.179
_refine_ls_abs_structure_details
;
Flack parameter determined using 817  quotients
[(<i>I</i>^+^)-(<i>I</i>^-^)]/[(<i>I</i>^+^)+(<i>I</i>^-^)]
(Parsons <i>et al.</i>, 2013)
;
_refine_ls_abs_structure_Flack -0.002(12)
_refine_ls_extinction_method none
_refine_ls_goodness_of_fit_ref 1.050
_refine_ls_hydrogen_treatment constr
_refine_ls_matrix_type full
_refine_ls_number_parameters 163
_refine_ls_number_reflns 2224
_refine_ls_number_restraints 0
_refine_ls_restrained_S_all 1.050
_refine_ls_R_factor_all 0.0276
_refine_ls_R_factor_gt 0.0264
_refine_ls_shift/su_max 0.000
_refine_ls_shift/su_mean 0.000
_refine_ls_structure_factor_coef Fsqd
_refine_ls_weighting_details 'W=1/[\S^2^(FO^2^)+(0.0351P)^2^+0.1950P] where P=(FO^2^+2FC^2^)/3'
_refine_ls_weighting_scheme calc
_refine_ls_wR_factor_gt 0.0674
_refine_ls_wR_factor_ref 0.0684
_reflns_number_gt 2160
_reflns_number_total 2224
_reflns_threshold_expression I>2\s(I)
_cod_data_source_file lh5674sup1.cif
_cod_data_source_block I
_cod_database_code 2239090
_cod_database_fobs_code 2239090

loop_
_symmetry_equiv_pos_site_id
_symmetry_equiv_pos_as_xyz
1 x,y,z
2 1/2-x,-y,1/2+z
3 1/2+x,1/2-y,-z
4 -x,1/2+y,1/2-z

loop_
_atom_site_aniso_label
_atom_site_aniso_U_11
_atom_site_aniso_U_22
_atom_site_aniso_U_33
_atom_site_aniso_U_12
_atom_site_aniso_U_13
_atom_site_aniso_U_23
Cl1 0.0287(3) 0.0266(3) 0.0167(2) -0.0027(3) 0.0020(2) -0.0015(2)
Cl2 0.0256(3) 0.0274(3) 0.0226(3) -0.0015(3) -0.0015(2) 0.0073(2)
N1 0.0184(9) 0.0176(9) 0.0209(9) -0.0002(9) 0.0008(8) -0.0031(7)
C1 0.0165(11) 0.0170(11) 0.0206(11) -0.0036(9) -0.0012(9) -0.0023(9)
C2 0.0201(11) 0.0185(11) 0.0269(12) -0.0009(10) -0.0024(9) 0.0002(9)
C3 0.0221(11) 0.0228(12) 0.0192(11) -0.0057(10) -0.0024(9) 0.0016(10)
C4 0.0191(11) 0.0212(11) 0.0189(11) -0.0052(9) 0.0009(9) -0.0023(9)
C5 0.0186(11) 0.0180(11) 0.0204(10) -0.0036(10) 0.0004(9) -0.0017(9)
C6 0.0157(10) 0.0174(11) 0.0195(11) -0.0028(9) -0.0017(9) -0.0014(9)
C7 0.0155(10) 0.0188(11) 0.0188(11) -0.0045(9) 0.0006(8) -0.0018(9)
C8 0.0168(11) 0.0201(10) 0.0194(10) -0.0028(9) -0.0008(9) -0.0028(9)
C9 0.0178(12) 0.0235(12) 0.0211(11) -0.0056(10) -0.0038(9) 0.0031(10)
C10 0.0194(11) 0.0291(13) 0.0167(10) -0.0066(10) 0.0015(9) -0.0024(10)
C11 0.0193(12) 0.0238(12) 0.0207(11) -0.0041(10) 0.0017(9) -0.0064(9)
C12 0.0143(11) 0.0188(11) 0.0219(11) -0.0034(9) -0.0008(9) -0.0031(9)
C13 0.0173(11) 0.0208(12) 0.0276(12) 0.0012(10) 0.0005(9) -0.0043(10)
C14 0.0212(12) 0.0219(11) 0.0217(10) 0.0062(11) 0.0028(10) -0.0018(9)
C15 0.0276(12) 0.0206(12) 0.0369(14) 0.0005(11) 0.0004(11) -0.0031(11)

loop_
_atom_site_type_symbol
_atom_site_label
_atom_site_fract_x
_atom_site_fract_y
_atom_site_fract_z
_atom_site_U_iso_or_equiv
_atom_site_thermal_displace_type
_atom_site_calc_flag
_atom_site_refinement_flags
_atom_site_occupancy
Cl Cl1 0.52328(16) 0.39290(5) -0.06840(2) 0.0240(2) Uani d . 1.000
Cl Cl2 0.52780(15) 0.15240(5) 0.22392(2) 0.0252(2) Uani d . 1.000
N N1 0.0291(5) 0.57255(17) 0.11884(6) 0.0190(5) Uani d . 1.000
C C1 0.1356(6) 0.5462(2) 0.07181(8) 0.0180(6) Uani d . 1.000
C C2 0.0865(6) 0.6107(2) 0.02874(8) 0.0218(7) Uani d . 1.000
C C3 0.2076(6) 0.5615(2) -0.01405(8) 0.0214(7) Uani d . 1.000
C C4 0.3762(6) 0.4513(2) -0.01335(8) 0.0197(6) Uani d . 1.000
C C5 0.4309(6) 0.3879(2) 0.02890(8) 0.0190(6) Uani d . 1.000
C C6 0.3072(6) 0.4360(2) 0.07226(8) 0.0175(6) Uani d . 1.000
C C7 0.3067(6) 0.3947(2) 0.12215(8) 0.0177(6) Uani d . 1.000
C C8 0.4327(6) 0.2920(2) 0.14472(8) 0.0188(6) Uani d . 1.000
C C9 0.3751(6) 0.2800(2) 0.19418(8) 0.0208(7) Uani d . 1.000
C C10 0.2040(6) 0.3660(2) 0.22166(8) 0.0217(7) Uani d . 1.000
C C11 0.0803(6) 0.4677(2) 0.19960(8) 0.0213(7) Uani d . 1.000
C C12 0.1317(6) 0.4812(2) 0.14950(8) 0.0183(6) Uani d . 1.000
C C13 -0.1714(6) 0.6755(2) 0.13263(9) 0.0219(7) Uani d . 1.000
C C14 0.0264(6) 0.7838(2) 0.14305(8) 0.0216(6) Uani d . 1.000
C C15 0.1835(7) 0.8710(2) 0.15139(10) 0.0284(7) Uani d . 1.000
H H2 -0.02610 0.68560 0.02880 0.0260 Uiso c RU 1.000
H H3 0.17640 0.60250 -0.04400 0.0260 Uiso c RU 1.000
H H5 0.54890 0.31400 0.02860 0.0230 Uiso c RU 1.000
H H8 0.55280 0.23300 0.12690 0.0230 Uiso c RU 1.000
H H10 0.17270 0.35420 0.25560 0.0260 Uiso c RU 1.000
H H11 -0.03610 0.52690 0.21790 0.0260 Uiso c RU 1.000
H H13A -0.30450 0.65470 0.16190 0.0260 Uiso c RU 1.000
H H13B -0.33110 0.69340 0.10600 0.0260 Uiso c RU 1.000
H H15 0.31000 0.94120 0.15810 0.0340 Uiso c RU 1.000

loop_
_atom_type_symbol
_atom_type_description
_atom_type_scat_dispersion_real
_atom_type_scat_dispersion_imag
_atom_type_scat_source
C C 0.0181 0.0091 ' International Tables Vol C Tables 4.2.6.8 and 6.1.1.4'
H H 0.0000 0.0000 ' International Tables Vol C Tables 4.2.6.8 and 6.1.1.4'
Cl Cl 0.3639 0.7018 ' International Tables Vol C Tables 4.2.6.8 and 6.1.1.4'
N N 0.0311 0.0180 ' International Tables Vol C Tables 4.2.6.8 and 6.1.1.4'

loop_
_geom_angle_atom_site_label_1
_geom_angle_atom_site_label_2
_geom_angle_atom_site_label_3
_geom_angle
_geom_angle_publ_flag
C1 N1 C12 108.55(18) no
C1 N1 C13 125.32(19) no
C12 N1 C13 126.05(18) no
N1 C1 C2 129.3(2) no
N1 C1 C6 108.97(19) no
C2 C1 C6 121.7(2) no
C1 C2 C3 117.7(2) no
C2 C3 C4 120.3(2) no
Cl1 C4 C3 118.46(17) no
Cl1 C4 C5 118.91(17) no
C3 C4 C5 122.6(2) no
C4 C5 C6 117.7(2) no
C1 C6 C5 120.0(2) no
C1 C6 C7 106.67(19) no
C5 C6 C7 133.3(2) no
C6 C7 C8 133.0(2) no
C6 C7 C12 106.66(19) no
C8 C7 C12 120.3(2) no
C7 C8 C9 117.1(2) no
Cl2 C9 C8 118.59(17) no
Cl2 C9 C10 118.49(17) no
C8 C9 C10 122.9(2) no
C9 C10 C11 120.2(2) no
C10 C11 C12 117.9(2) no
N1 C12 C7 109.15(19) no
N1 C12 C11 129.3(2) no
C7 C12 C11 121.5(2) no
N1 C13 C14 114.1(2) no
C13 C14 C15 179.7(3) no
C1 C2 H2 121.00 no
C3 C2 H2 121.00 no
C2 C3 H3 120.00 no
C4 C3 H3 120.00 no
C4 C5 H5 121.00 no
C6 C5 H5 121.00 no
C7 C8 H8 121.00 no
C9 C8 H8 121.00 no
C9 C10 H10 120.00 no
C11 C10 H10 120.00 no
C10 C11 H11 121.00 no
C12 C11 H11 121.00 no
N1 C13 H13A 109.00 no
N1 C13 H13B 109.00 no
C14 C13 H13A 109.00 no
C14 C13 H13B 109.00 no
H13A C13 H13B 108.00 no
C14 C15 H15 180.00 no

loop_
_geom_bond_atom_site_label_1
_geom_bond_atom_site_label_2
_geom_bond_distance
_geom_bond_publ_flag
Cl1 C4 1.747(2) no
Cl2 C9 1.751(2) no
N1 C1 1.390(3) no
N1 C12 1.384(3) no
N1 C13 1.450(3) no
C1 C2 1.398(3) no
C1 C6 1.408(3) no
C2 C3 1.383(3) no
C3 C4 1.402(3) no
C4 C5 1.376(3) no
C5 C6 1.395(3) no
C6 C7 1.445(3) no
C7 C8 1.397(3) no
C7 C12 1.408(3) no
C8 C9 1.383(3) no
C9 C10 1.399(3) no
C10 C11 1.378(3) no
C11 C12 1.398(3) no
C13 C14 1.472(3) no
C14 C15 1.180(3) no
C2 H2 0.9500 no
C3 H3 0.9500 no
C5 H5 0.9500 no
C8 H8 0.9500 no
C10 H10 0.9500 no
C11 H11 0.9500 no
C13 H13A 0.9900 no
C13 H13B 0.9900 no
C15 H15 0.9500 no

loop_
_geom_torsion_atom_site_label_1
_geom_torsion_atom_site_label_2
_geom_torsion_atom_site_label_3
_geom_torsion_atom_site_label_4
_geom_torsion
_geom_torsion_publ_flag
C12 N1 C1 C2 178.9(2) no
C12 N1 C1 C6 0.4(3) no
C13 N1 C1 C2 1.9(4) no
C13 N1 C1 C6 -176.6(2) no
C1 N1 C12 C7 0.0(3) no
C1 N1 C12 C11 -179.3(2) no
C13 N1 C12 C7 177.0(2) no
C13 N1 C12 C11 -2.4(4) no
C1 N1 C13 C14 -86.6(3) no
C12 N1 C13 C14 97.0(3) no
N1 C1 C2 C3 -177.2(2) no
C6 C1 C2 C3 1.1(4) no
N1 C1 C6 C5 178.1(2) no
N1 C1 C6 C7 -0.6(3) no
C2 C1 C6 C5 -0.6(4) no
C2 C1 C6 C7 -179.3(2) no
C1 C2 C3 C4 -0.7(3) no
C2 C3 C4 Cl1 179.85(18) no
C2 C3 C4 C5 -0.4(4) no
Cl1 C4 C5 C6 -179.26(18) no
C3 C4 C5 C6 1.0(4) no
C4 C5 C6 C1 -0.5(3) no
C4 C5 C6 C7 177.8(2) no
C1 C6 C7 C8 179.0(3) no
C1 C6 C7 C12 0.6(3) no
C5 C6 C7 C8 0.6(5) no
C5 C6 C7 C12 -177.8(3) no
C6 C7 C8 C9 -177.8(2) no
C12 C7 C8 C9 0.4(3) no
C6 C7 C12 N1 -0.4(3) no
C6 C7 C12 C11 179.0(2) no
C8 C7 C12 N1 -179.1(2) no
C8 C7 C12 C11 0.3(4) no
C7 C8 C9 Cl2 179.84(17) no
C7 C8 C9 C10 -1.0(4) no
Cl2 C9 C10 C11 179.94(18) no
C8 C9 C10 C11 0.8(4) no
C9 C10 C11 C12 0.0(3) no
C10 C11 C12 N1 178.7(2) no
C10 C11 C12 C7 -0.6(4) no
